data_4081233
loop_
_publ_author_name
'Wucher, Philipp'
'Goldbach, Verena'
'Mecking, Stefan'

_publ_section_title
;
 Electronic Influences in Phosphinesulfonato Palladium(II) Polymerization
 Catalysts
;
_journal_issue 16
_journal_name_full Organometallics
_journal_page_first 4516
_journal_paper_doi 10.1021/om400297x
_journal_volume 32
_journal_year 2013
_chemical_formula_moiety 'C22 H33 O7 P Pd S2'
_chemical_formula_sum 'C22 H33 O7 P Pd S2'
_chemical_formula_weight 610.97
_chemical_name_systematic
; 
 ? 
;
_space_group_IT_number 14
_symmetry_cell_setting monoclinic
_symmetry_space_group_name_Hall '-P 2ybc'
_symmetry_space_group_name_H-M 'P 1 21/c 1'
_atom_sites_solution_hydrogens geom
_atom_sites_solution_primary direct
_atom_sites_solution_secondary difmap
_audit_creation_method SHELXL-97
_cell_angle_alpha 90.00
_cell_angle_beta 90.884(4)
_cell_angle_gamma 90.00
_cell_formula_units_Z 4
_cell_length_a 10.0468(4)
_cell_length_b 14.0673(5)
_cell_length_c 18.2637(8)
_cell_measurement_reflns_used 42116
_cell_measurement_temperature 100(2)
_cell_measurement_theta_max 27.25
_cell_measurement_theta_min 1.83
_cell_volume 2580.93(18)
_computing_cell_refinement 'STOE X-AREA'
_computing_data_collection 'STOE X-AREA'
_computing_data_reduction 'STOE X-RED32'
_computing_structure_refinement 'SHELXL-97 (Sheldrick, 1997)'
_computing_structure_solution 'SHELXS-97 (Sheldrick, 1990)'
_diffrn_ambient_temperature 100(2)
_diffrn_detector_area_resol_mean 6.67
_diffrn_measured_fraction_theta_full 0.996
_diffrn_measured_fraction_theta_max 0.996
_diffrn_measurement_device_type 'STOE IPDS 2T'
_diffrn_measurement_method 'rotation method'
_diffrn_radiation_monochromator graphite
_diffrn_radiation_source 'fine-focus sealed tube'
_diffrn_radiation_type MoK\a
_diffrn_radiation_wavelength 0.71073
_diffrn_reflns_av_R_equivalents 0.0630
_diffrn_reflns_av_sigmaI/netI 0.0426
_diffrn_reflns_limit_h_max 12
_diffrn_reflns_limit_h_min -12
_diffrn_reflns_limit_k_max 17
_diffrn_reflns_limit_k_min -17
_diffrn_reflns_limit_l_max 23
_diffrn_reflns_limit_l_min -23
_diffrn_reflns_number 37511
_diffrn_reflns_theta_full 26.75
_diffrn_reflns_theta_max 26.75
_diffrn_reflns_theta_min 1.83
_exptl_absorpt_coefficient_mu 0.982
_exptl_absorpt_correction_T_max 0.9192
_exptl_absorpt_correction_T_min 0.7822
_exptl_absorpt_correction_type integration
_exptl_absorpt_process_details 'STOE X-RED32'
_exptl_crystal_colour colourless
_exptl_crystal_density_diffrn 1.572
_exptl_crystal_density_method 'not measured'
_exptl_crystal_description prism
_exptl_crystal_F_000 1256
_exptl_crystal_size_max 0.3
_exptl_crystal_size_mid 0.25
_exptl_crystal_size_min 0.2
_refine_diff_density_max 0.416
_refine_diff_density_min -0.769
_refine_diff_density_rms 0.068
_refine_ls_extinction_method none
_refine_ls_goodness_of_fit_ref 1.034
_refine_ls_hydrogen_treatment constr
_refine_ls_matrix_type full
_refine_ls_number_parameters 307
_refine_ls_number_reflns 5468
_refine_ls_number_restraints 0
_refine_ls_restrained_S_all 1.034
_refine_ls_R_factor_all 0.0292
_refine_ls_R_factor_gt 0.0231
_refine_ls_shift/su_max 0.002
_refine_ls_shift/su_mean 0.000
_refine_ls_structure_factor_coef Fsqd
_refine_ls_weighting_details 'calc w=1/[\s^2^(Fo^2^)+(0.0287P)^2^+1.1340P] where P=(Fo^2^+2Fc^2^)/3'
_refine_ls_weighting_scheme calc
_refine_ls_wR_factor_gt 0.0537
_refine_ls_wR_factor_ref 0.0551
_reflns_number_gt 4887
_reflns_number_total 5468
_reflns_threshold_expression >2sigma(I)
_cod_data_source_file om400297x_si_001.cif
_cod_data_source_block d:\tbuome3pddmso
_cod_original_sg_symbol_H-M 'P 21/c'
_cod_database_code 4081233

loop_
_symmetry_equiv_pos_as_xyz
'x, y, z'
'-x, y+1/2, -z+1/2'
'-x, -y, -z'
'x, -y-1/2, z-1/2'

loop_
_atom_site_label
_atom_site_type_symbol
_atom_site_fract_x
_atom_site_fract_y
_atom_site_fract_z
_atom_site_U_iso_or_equiv
_atom_site_adp_type
_atom_site_occupancy
_atom_site_symmetry_multiplicity
_atom_site_calc_flag
_atom_site_refinement_flags
C1 C 0.25885(18) 0.11349(12) 0.66641(9) 0.0145(3) Uani 1 1 d .
C2 C 0.16999(18) 0.16210(12) 0.71198(9) 0.0149(3) Uani 1 1 d .
C3 C 0.1064(2) 0.24291(13) 0.68326(10) 0.0191(4) Uani 1 1 d .
H3A H 0.0478 0.2779 0.7134 0.023 Uiso 1 1 calc R
C4 C 0.1266(2) 0.27325(13) 0.61211(10) 0.0213(4) Uani 1 1 d .
H4A H 0.0817 0.3280 0.5940 0.026 Uiso 1 1 calc R
C5 C 0.2124(2) 0.22350(13) 0.56745(10) 0.0207(4) Uani 1 1 d .
H5A H 0.2259 0.2435 0.5184 0.025 Uiso 1 1 calc R
C6 C 0.27850(19) 0.14435(13) 0.59482(10) 0.0187(4) Uani 1 1 d .
H6A H 0.3381 0.1106 0.5644 0.022 Uiso 1 1 calc R
C7 C 0.13703(18) 0.24408(12) 0.85202(9) 0.0148(3) Uani 1 1 d .
C8 C 0.26578(18) 0.28339(12) 0.85232(9) 0.0150(3) Uani 1 1 d .
C9 C 0.29588(18) 0.37133(12) 0.88399(9) 0.0160(3) Uani 1 1 d .
H9A H 0.3837 0.3963 0.8831 0.019 Uiso 1 1 calc R
C10 C 0.19354(18) 0.42106(12) 0.91682(9) 0.0158(3) Uani 1 1 d .
C11 C 0.06607(19) 0.38281(12) 0.92162(10) 0.0163(3) Uani 1 1 d .
H11A H -0.0018 0.4166 0.9462 0.020 Uiso 1 1 calc R
C12 C 0.03885(18) 0.29490(12) 0.89020(9) 0.0151(3) Uani 1 1 d .
C13 C 0.49420(19) 0.23594(14) 0.84458(11) 0.0234(4) Uani 1 1 d .
H13A H 0.4965 0.2264 0.8977 0.028 Uiso 1 1 calc R
H13B H 0.5304 0.2988 0.8330 0.028 Uiso 1 1 calc R
H13C H 0.5479 0.1868 0.8211 0.028 Uiso 1 1 calc R
C14 C 0.33646(19) 0.55268(13) 0.93882(11) 0.0215(4) Uani 1 1 d .
H14A H 0.3579 0.5572 0.8868 0.026 Uiso 1 1 calc R
H14B H 0.4039 0.5139 0.9641 0.026 Uiso 1 1 calc R
H14C H 0.3353 0.6165 0.9603 0.026 Uiso 1 1 calc R
C15 C -0.17800(19) 0.29402(14) 0.94274(11) 0.0235(4) Uani 1 1 d .
H15C H -0.2544 0.2512 0.9471 0.028 Uiso 1 1 calc R
H15B H -0.2078 0.3548 0.9219 0.028 Uiso 1 1 calc R
H15A H -0.1379 0.3049 0.9913 0.028 Uiso 1 1 calc R
C16 C -0.04855(18) 0.07886(13) 0.79311(10) 0.0184(4) Uani 1 1 d .
C17 C -0.0279(2) -0.00811(14) 0.74284(12) 0.0254(4) Uani 1 1 d .
H17A H 0.0051 0.0132 0.6954 0.031 Uiso 1 1 calc R
H17B H -0.1128 -0.0414 0.7356 0.031 Uiso 1 1 calc R
H17C H 0.0370 -0.0513 0.7656 0.031 Uiso 1 1 calc R
C18 C -0.1514(2) 0.14410(15) 0.75529(11) 0.0242(4) Uani 1 1 d .
H18A H -0.2377 0.1117 0.7526 0.029 Uiso 1 1 calc R
H18B H -0.1219 0.1592 0.7057 0.029 Uiso 1 1 calc R
H18C H -0.1601 0.2030 0.7835 0.029 Uiso 1 1 calc R
C19 C -0.0995(2) 0.04217(13) 0.86667(11) 0.0219(4) Uani 1 1 d .
H19A H -0.0316 0.0017 0.8898 0.026 Uiso 1 1 calc R
H19B H -0.1811 0.0052 0.8584 0.026 Uiso 1 1 calc R
H19C H -0.1185 0.0962 0.8988 0.026 Uiso 1 1 calc R
C20 C 0.2205(2) 0.06290(14) 0.95585(10) 0.0223(4) Uani 1 1 d .
H20A H 0.2093 0.0090 0.9892 0.027 Uiso 1 1 calc R
H20B H 0.1390 0.1013 0.9549 0.027 Uiso 1 1 calc R
H20C H 0.2955 0.1021 0.9728 0.027 Uiso 1 1 calc R
C21 C 0.5631(2) -0.05782(16) 0.88079(11) 0.0269(4) Uani 1 1 d .
H21A H 0.5642 -0.0409 0.8287 0.032 Uiso 1 1 calc R
H21B H 0.6285 -0.1081 0.8905 0.032 Uiso 1 1 calc R
H21C H 0.5856 -0.0018 0.9103 0.032 Uiso 1 1 calc R
C22 C 0.3939(3) -0.20569(14) 0.85165(13) 0.0332(5) Uani 1 1 d .
H22A H 0.4707 -0.2459 0.8641 0.040 Uiso 1 1 calc R
H22B H 0.3951 -0.1902 0.7994 0.040 Uiso 1 1 calc R
H22C H 0.3116 -0.2398 0.8628 0.040 Uiso 1 1 calc R
O1 O 0.29054(13) -0.04238(9) 0.74614(7) 0.0178(3) Uani 1 1 d .
O2 O 0.48288(13) 0.05929(9) 0.72574(7) 0.0212(3) Uani 1 1 d .
O3 O 0.38766(13) -0.03673(9) 0.62691(7) 0.0192(3) Uani 1 1 d .
O4 O 0.35960(12) 0.22980(9) 0.81817(7) 0.0181(3) Uani 1 1 d .
O5 O 0.20856(14) 0.50955(9) 0.94648(8) 0.0194(3) Uani 1 1 d .
O6 O -0.08135(13) 0.25194(9) 0.89575(8) 0.0217(3) Uani 1 1 d .
O7 O 0.40228(15) -0.12442(10) 0.98258(8) 0.0276(3) Uani 1 1 d .
S1 S 0.36476(4) 0.01657(3) 0.69321(2) 0.01507(9) Uani 1 1 d .
S2 S 0.40192(5) -0.09887(3) 0.90395(2) 0.01875(10) Uani 1 1 d .
P1 P 0.12388(4) 0.12931(3) 0.80589(2) 0.01288(9) Uani 1 1 d .
Pd1 Pd 0.256704(13) 0.013908(9) 0.853787(7) 0.01380(5) Uani 1 1 d .

loop_
_atom_site_aniso_label
_atom_site_aniso_U_11
_atom_site_aniso_U_22
_atom_site_aniso_U_33
_atom_site_aniso_U_23
_atom_site_aniso_U_13
_atom_site_aniso_U_12
C1 0.0172(9) 0.0120(8) 0.0142(8) -0.0002(6) -0.0013(7) -0.0014(6)
C2 0.0170(9) 0.0123(8) 0.0154(8) -0.0007(6) 0.0006(6) -0.0017(6)
C3 0.0234(10) 0.0143(8) 0.0194(9) -0.0008(7) -0.0018(7) 0.0024(7)
C4 0.0295(11) 0.0124(8) 0.0218(9) 0.0011(7) -0.0047(8) 0.0012(7)
C5 0.0309(11) 0.0161(8) 0.0150(9) 0.0023(7) -0.0011(7) -0.0032(7)
C6 0.0231(10) 0.0167(8) 0.0162(9) -0.0017(7) 0.0023(7) -0.0021(7)
C7 0.0156(9) 0.0141(8) 0.0146(8) -0.0009(6) -0.0013(6) -0.0005(6)
C8 0.0168(9) 0.0153(8) 0.0128(8) -0.0006(6) 0.0018(6) 0.0008(6)
C9 0.0159(9) 0.0157(8) 0.0163(8) -0.0001(6) 0.0001(7) -0.0012(6)
C10 0.0214(9) 0.0131(8) 0.0128(8) -0.0002(6) 0.0001(7) 0.0002(7)
C11 0.0175(9) 0.0156(8) 0.0158(8) -0.0001(6) 0.0026(7) 0.0010(6)
C12 0.0146(9) 0.0166(8) 0.0142(8) 0.0015(6) -0.0002(6) 0.0015(6)
C13 0.0156(9) 0.0227(9) 0.0318(11) -0.0066(8) 0.0004(8) 0.0016(7)
C14 0.0228(10) 0.0166(9) 0.0255(10) -0.0056(7) 0.0076(8) -0.0047(7)
C15 0.0165(9) 0.0237(10) 0.0306(11) -0.0043(8) 0.0085(8) 0.0014(7)
C16 0.0160(9) 0.0174(8) 0.0219(9) -0.0043(7) 0.0005(7) -0.0032(7)
C17 0.0213(10) 0.0238(10) 0.0313(11) -0.0112(8) 0.0022(8) -0.0064(8)
C18 0.0152(9) 0.0317(10) 0.0255(10) -0.0025(8) -0.0028(7) 0.0012(8)
C19 0.0186(9) 0.0188(9) 0.0285(10) 0.0003(7) 0.0051(8) -0.0029(7)
C20 0.0314(11) 0.0217(9) 0.0139(9) -0.0003(7) 0.0000(7) 0.0020(8)
C21 0.0195(10) 0.0332(11) 0.0278(11) 0.0086(8) -0.0025(8) -0.0004(8)
C22 0.0471(14) 0.0168(9) 0.0353(12) 0.0002(8) -0.0110(10) 0.0038(9)
O1 0.0237(7) 0.0137(6) 0.0160(6) 0.0009(5) 0.0030(5) 0.0028(5)
O2 0.0187(7) 0.0225(7) 0.0224(7) -0.0018(5) -0.0015(5) 0.0014(5)
O3 0.0225(7) 0.0181(6) 0.0170(6) -0.0021(5) 0.0028(5) 0.0050(5)
O4 0.0129(6) 0.0187(6) 0.0228(7) -0.0075(5) 0.0008(5) 0.0006(5)
O5 0.0202(7) 0.0132(6) 0.0251(7) -0.0061(5) 0.0060(5) -0.0022(5)
O6 0.0158(7) 0.0208(6) 0.0287(7) -0.0084(5) 0.0072(5) -0.0023(5)
O7 0.0307(8) 0.0293(8) 0.0227(7) 0.0093(6) -0.0013(6) 0.0022(6)
S1 0.0165(2) 0.0144(2) 0.0143(2) -0.00059(15) 0.00127(16) 0.00262(15)
S2 0.0196(2) 0.0170(2) 0.0195(2) 0.00368(16) -0.00183(17) 0.00081(16)
P1 0.0135(2) 0.0118(2) 0.0133(2) -0.00087(15) 0.00050(16) 0.00034(15)
Pd1 0.01592(8) 0.01228(7) 0.01319(7) 0.00089(5) 0.00023(5) 0.00066(5)

loop_
_atom_type_symbol
_atom_type_description
_atom_type_scat_dispersion_real
_atom_type_scat_dispersion_imag
_atom_type_scat_source
C C 0.0033 0.0016 'International Tables Vol C Tables 4.2.6.8 and 6.1.1.4'
H H 0.0000 0.0000 'International Tables Vol C Tables 4.2.6.8 and 6.1.1.4'
O O 0.0106 0.0060 'International Tables Vol C Tables 4.2.6.8 and 6.1.1.4'
S S 0.1246 0.1234 'International Tables Vol C Tables 4.2.6.8 and 6.1.1.4'
P P 0.1023 0.0942 'International Tables Vol C Tables 4.2.6.8 and 6.1.1.4'
Pd Pd -0.9988 1.0072 'International Tables Vol C Tables 4.2.6.8 and 6.1.1.4'

loop_
_geom_angle_atom_site_label_1
_geom_angle_atom_site_label_2
_geom_angle_atom_site_label_3
_geom_angle
C6 C1 C2 120.23(16)
C6 C1 S1 113.62(13)
C2 C1 S1 125.97(13)
C3 C2 C1 117.55(16)
C3 C2 P1 115.58(13)
C1 C2 P1 126.86(13)
C4 C3 C2 121.89(17)
C3 C4 C5 119.86(17)
C6 C5 C4 119.50(17)
C5 C6 C1 120.96(17)
C8 C7 C12 116.66(16)
C8 C7 P1 114.18(13)
C12 C7 P1 129.06(14)
O4 C8 C9 122.12(16)
O4 C8 C7 114.99(15)
C9 C8 C7 122.88(16)
C10 C9 C8 117.92(17)
O5 C10 C9 123.58(16)
O5 C10 C11 115.04(15)
C9 C10 C11 121.37(16)
C12 C11 C10 119.55(16)
O6 C12 C11 122.41(16)
O6 C12 C7 116.19(15)
C11 C12 C7 121.38(17)
C19 C16 C18 111.28(16)
C19 C16 C17 107.66(15)
C18 C16 C17 107.51(16)
C19 C16 P1 109.70(13)
C18 C16 P1 116.18(13)
C17 C16 P1 103.91(13)
S1 O1 Pd1 118.54(7)
C8 O4 C13 117.91(14)
C10 O5 C14 116.24(14)
C12 O6 C15 118.24(14)
O3 S1 O2 114.74(8)
O3 S1 O1 110.12(8)
O2 S1 O1 112.42(8)
O3 S1 C1 105.49(8)
O2 S1 C1 105.98(8)
O1 S1 C1 107.51(8)
O7 S2 C21 108.74(9)
O7 S2 C22 108.35(10)
C21 S2 C22 100.38(12)
O7 S2 Pd1 122.56(6)
C21 S2 Pd1 104.61(7)
C22 S2 Pd1 109.90(8)
C7 P1 C2 101.00(8)
C7 P1 C16 116.77(8)
C2 P1 C16 102.89(8)
C7 P1 Pd1 114.65(6)
C2 P1 Pd1 112.54(6)
C16 P1 Pd1 108.22(6)
C20 Pd1 O1 177.94(7)
C20 Pd1 P1 89.90(6)
O1 Pd1 P1 90.65(4)
C20 Pd1 S2 89.44(6)
O1 Pd1 S2 90.11(4)
P1 Pd1 S2 177.031(17)

loop_
_geom_bond_atom_site_label_1
_geom_bond_atom_site_label_2
_geom_bond_distance
C1 C6 1.395(2)
C1 C2 1.407(2)
C1 S1 1.7929(18)
C2 C3 1.402(2)
C2 P1 1.8423(17)
C3 C4 1.386(3)
C4 C5 1.386(3)
C5 C6 1.386(3)
C7 C8 1.407(2)
C7 C12 1.411(2)
C7 P1 1.8250(17)
C8 O4 1.365(2)
C8 C9 1.397(2)
C9 C10 1.387(2)
C10 O5 1.365(2)
C10 C11 1.393(3)
C11 C12 1.389(2)
C12 O6 1.356(2)
C13 O4 1.431(2)
C14 O5 1.430(2)
C15 O6 1.434(2)
C16 C19 1.535(3)
C16 C18 1.538(3)
C16 C17 1.546(2)
C16 P1 1.8833(19)
C20 Pd1 2.0257(18)
C21 S2 1.777(2)
C22 S2 1.782(2)
O1 S1 1.4833(13)
O1 Pd1 2.1514(12)
O2 S1 1.4494(14)
O3 S1 1.4457(13)
O7 S2 1.4803(14)
S2 Pd1 2.3332(5)
P1 Pd1 2.2684(5)

loop_
_geom_torsion_atom_site_label_1
_geom_torsion_atom_site_label_2
_geom_torsion_atom_site_label_3
_geom_torsion_atom_site_label_4
_geom_torsion
C6 C1 C2 C3 -1.7(3)
S1 C1 C2 C3 173.03(14)
C6 C1 C2 P1 176.60(14)
S1 C1 C2 P1 -8.6(2)
C1 C2 C3 C4 1.7(3)
P1 C2 C3 C4 -176.87(15)
C2 C3 C4 C5 -0.4(3)
C3 C4 C5 C6 -0.8(3)
C4 C5 C6 C1 0.7(3)
C2 C1 C6 C5 0.6(3)
S1 C1 C6 C5 -174.76(15)
C12 C7 C8 O4 176.69(15)
P1 C7 C8 O4 0.1(2)
C12 C7 C8 C9 -4.3(3)
P1 C7 C8 C9 179.09(14)
O4 C8 C9 C10 179.35(16)
C7 C8 C9 C10 0.4(3)
C8 C9 C10 O5 -176.71(16)
C8 C9 C10 C11 3.3(3)
O5 C10 C11 C12 177.14(16)
C9 C10 C11 C12 -2.8(3)
C10 C11 C12 O6 177.01(16)
C10 C11 C12 C7 -1.3(3)
C8 C7 C12 O6 -173.71(15)
P1 C7 C12 O6 2.3(2)
C8 C7 C12 C11 4.7(3)
P1 C7 C12 C11 -179.27(14)
C9 C8 O4 C13 31.3(2)
C7 C8 O4 C13 -149.66(16)
C9 C10 O5 C14 3.2(3)
C11 C10 O5 C14 -176.74(16)
C11 C12 O6 C15 -7.3(3)
C7 C12 O6 C15 171.15(16)
Pd1 O1 S1 O3 174.76(8)
Pd1 O1 S1 O2 45.47(10)
Pd1 O1 S1 C1 -70.79(10)
C6 C1 S1 O3 -30.91(16)
C2 C1 S1 O3 154.02(15)
C6 C1 S1 O2 91.17(14)
C2 C1 S1 O2 -83.90(17)
C6 C1 S1 O1 -148.41(13)
C2 C1 S1 O1 36.52(18)
C8 C7 P1 C2 -62.21(14)
C12 C7 P1 C2 121.71(17)
C8 C7 P1 C16 -172.87(13)
C12 C7 P1 C16 11.1(2)
C8 C7 P1 Pd1 59.05(14)
C12 C7 P1 Pd1 -117.03(16)
C3 C2 P1 C7 -47.54(16)
C1 C2 P1 C7 134.09(16)
C3 C2 P1 C16 73.48(15)
C1 C2 P1 C16 -104.90(17)
C3 C2 P1 Pd1 -170.28(12)
C1 C2 P1 Pd1 11.35(18)
C19 C16 P1 C7 -73.71(14)
C18 C16 P1 C7 53.56(16)
C17 C16 P1 C7 171.41(12)
C19 C16 P1 C2 176.72(12)
C18 C16 P1 C2 -56.00(15)
C17 C16 P1 C2 61.84(14)
C19 C16 P1 Pd1 57.43(13)
C18 C16 P1 Pd1 -175.30(12)
C17 C16 P1 Pd1 -57.45(13)
S1 O1 Pd1 C20 171.5(19)
S1 O1 Pd1 P1 65.94(8)
S1 O1 Pd1 S2 -111.19(8)
C7 P1 Pd1 C20 38.38(9)
C2 P1 Pd1 C20 153.09(9)
C16 P1 Pd1 C20 -93.90(9)
C7 P1 Pd1 O1 -143.60(7)
C2 P1 Pd1 O1 -28.90(7)
C16 P1 Pd1 O1 84.11(7)
C7 P1 Pd1 S2 -38.9(3)
C2 P1 Pd1 S2 75.8(3)
C16 P1 Pd1 S2 -171.1(3)
O7 S2 Pd1 C20 16.74(10)
C21 S2 Pd1 C20 -107.34(10)
C22 S2 Pd1 C20 145.66(11)
O7 S2 Pd1 O1 -161.25(8)
C21 S2 Pd1 O1 74.67(8)
C22 S2 Pd1 O1 -32.33(10)
O7 S2 Pd1 P1 94.0(3)
C21 S2 Pd1 P1 -30.1(3)
C22 S2 Pd1 P1 -137.1(3)
